data_1557054
loop_
_publ_author_name
'Martinez, Thibaut'
'Alahyen, Ismail'
'Lemi\`ere, Gilles'
'Mouri\`es-Mansuy, Virginie'
'Fensterbank, Louis'

_publ_section_title
;
 Straightforward Access to 2-Iodoindolizines via Iodine-Mediated
 Cyclization of 2-Pyridylallenes
;
_journal_name_full 'Organic Process Research &amp; Development'
_journal_paper_doi 10.1021/acs.oprd.9b00418
_journal_year 2020
_chemical_formula_moiety 'C20 H14 I N'
_chemical_formula_sum 'C20 H14 I N'
_chemical_formula_weight 395.22
_space_group_crystal_system orthorhombic
_space_group_IT_number 56
_space_group_name_Hall '-P 2ab 2ac'
_space_group_name_H-M_alt 'P c c n'
_atom_sites_solution_hydrogens geom
_atom_sites_solution_primary dual
_atom_sites_solution_secondary difmap
_audit_creation_method SHELXL-2017/1
_cell_angle_alpha 90
_cell_angle_beta 90
_cell_angle_gamma 90
_cell_formula_units_Z 8
_cell_length_a 16.5305(8)
_cell_length_b 18.7386(10)
_cell_length_c 10.5281(6)
_cell_measurement_reflns_used 9913
_cell_measurement_temperature 200(1)
_cell_measurement_theta_max 66.66
_cell_measurement_theta_min 2.68
_cell_volume 3261.2(3)
_computing_cell_refinement 'Bruker SAINT'
_computing_data_collection 'Bruker APEX2'
_computing_data_reduction 'Bruker SAINT'
_computing_molecular_graphics 'SXGRAPH (Farrugia, 2012)'
_computing_publication_material 'WinGX (Farrugia, 2012)'
_computing_structure_refinement 'SHELXL (Sheldrick, 2015)'
_computing_structure_solution 'SHELXT (Sheldrick, 2015)'
_diffrn_ambient_temperature 200(1)
_diffrn_measured_fraction_theta_full 1.000
_diffrn_measured_fraction_theta_max 1.000
_diffrn_measurement_device_type 'Bruker APEX-II CCD'
_diffrn_measurement_method '\f and \w scans'
_diffrn_radiation_source micro-source
_diffrn_radiation_type CuK\a
_diffrn_radiation_wavelength 1.54178
_diffrn_reflns_av_R_equivalents 0.0340
_diffrn_reflns_av_unetI/netI 0.0232
_diffrn_reflns_Laue_measured_fraction_full 1.000
_diffrn_reflns_Laue_measured_fraction_max 1.000
_diffrn_reflns_limit_h_max 19
_diffrn_reflns_limit_h_min -19
_diffrn_reflns_limit_k_max 22
_diffrn_reflns_limit_k_min -22
_diffrn_reflns_limit_l_max 8
_diffrn_reflns_limit_l_min -12
_diffrn_reflns_number 20479
_diffrn_reflns_point_group_measured_fraction_full 1.000
_diffrn_reflns_point_group_measured_fraction_max 1.000
_diffrn_reflns_theta_full 66.500
_diffrn_reflns_theta_max 66.759
_diffrn_reflns_theta_min 3.565
_exptl_absorpt_coefficient_mu 15.376
_exptl_absorpt_correction_T_max 0.427
_exptl_absorpt_correction_T_min 0.073
_exptl_absorpt_correction_type numerical
_exptl_absorpt_process_details
; 
 SADABS : Krause, L., Herbst-Irmer, R., Sheldrick G.M. & Stalke D.,
 J. Appl. Cryst. 48 (2015) 3-10
;
_exptl_crystal_colour_modifier dark
_exptl_crystal_colour_primary yellow
_exptl_crystal_density_diffrn 1.610
_exptl_crystal_density_method 'not measured'
_exptl_crystal_description fragment
_exptl_crystal_F_000 1552
_exptl_crystal_size_max 0.55
_exptl_crystal_size_mid 0.15
_exptl_crystal_size_min 0.10
_refine_diff_density_max 0.747
_refine_diff_density_min -0.771
_refine_diff_density_rms 0.076
_refine_ls_extinction_coef 0.00071(4)
_refine_ls_extinction_expression Fc^*^=kFc[1+0.001xFc^2^\l^3^/sin(2\q)]^-1/4^
_refine_ls_extinction_method 'SHELXL-2017/1 (Sheldrick 2017)'
_refine_ls_goodness_of_fit_ref 1.042
_refine_ls_hydrogen_treatment constr
_refine_ls_matrix_type full
_refine_ls_number_parameters 200
_refine_ls_number_reflns 2896
_refine_ls_number_restraints 0
_refine_ls_restrained_S_all 1.042
_refine_ls_R_factor_all 0.0273
_refine_ls_R_factor_gt 0.0262
_refine_ls_shift/su_max 0.002
_refine_ls_shift/su_mean 0.000
_refine_ls_structure_factor_coef Fsqd
_refine_ls_weighting_details 'w=1/[\s^2^(Fo^2^)+(0.0406P)^2^+1.7761P] where P=(Fo^2^+2Fc^2^)/3'
_refine_ls_weighting_scheme calc
_refine_ls_wR_factor_gt 0.0702
_refine_ls_wR_factor_ref 0.0715
_reflns_number_gt 2732
_reflns_number_total 2896
_reflns_threshold_expression 'I > 2\s(I)'
_cod_data_source_file op9b00418_si_002.cif
_cod_data_source_block tm443p
_cod_database_code 1557054
_shelx_shelxl_version_number 2017/1
_shelx_space_group_comment
;
The symmetry employed for this shelxl refinement is uniquely defined
by the following loop, which should always be used as a source of
symmetry information in preference to the above space-group names.
They are only intended as comments.
;

loop_
_space_group_symop_operation_xyz
'x, y, z'
'-x+1/2, -y+1/2, z'
'-x, y+1/2, -z+1/2'
'x+1/2, -y, -z+1/2'
'-x, -y, -z'
'x-1/2, y-1/2, -z'
'x, -y-1/2, z-1/2'
'-x-1/2, y, z-1/2'

loop_
_atom_site_label
_atom_site_type_symbol
_atom_site_fract_x
_atom_site_fract_y
_atom_site_fract_z
_atom_site_U_iso_or_equiv
_atom_site_adp_type
_atom_site_occupancy
_atom_site_site_symmetry_order
_atom_site_calc_flag
_atom_site_refinement_flags_posn
_atom_site_refinement_flags_adp
_atom_site_refinement_flags_occupancy
_atom_site_disorder_assembly
_atom_site_disorder_group
I1 I 0.88605(2) 0.54236(2) 0.50703(2) 0.04366(11) Uani 1 1 d . . . . .
N1A N 0.64689(11) 0.49719(10) 0.38570(17) 0.0329(4) Uani 0.7 1 d . . P A 1
N1B N 0.68633(12) 0.43912(11) 0.32885(19) 0.0355(4) Uani 0.3 1 d . . P A 2
C1 C 0.77709(12) 0.50361(11) 0.43622(19) 0.0328(4) Uani 1 1 d . . . . .
C2 C 0.70300(13) 0.53719(11) 0.4524(2) 0.0319(4) Uani 1 1 d . . . . .
C3A C 0.68633(12) 0.43912(11) 0.32885(19) 0.0355(4) Uani 0.7 1 d . . P A 1
C3B C 0.64689(11) 0.49719(10) 0.38570(17) 0.0329(4) Uani 0.3 1 d . . P A 2
C4 C 0.76814(13) 0.44331(12) 0.3580(2) 0.0364(5) Uani 1 1 d . . . . .
C5 C 0.56350(13) 0.50533(13) 0.3738(2) 0.0399(5) Uani 1 1 d . . . . .
H5 H 0.537400 0.545501 0.410520 0.048 Uiso 1 1 calc R U . A 1
C6 C 0.51984(14) 0.45634(14) 0.3103(2) 0.0481(6) Uani 1 1 d . . . . .
H6 H 0.463028 0.462239 0.301654 0.058 Uiso 1 1 calc R U . . .
C7 C 0.55839(16) 0.39584(15) 0.2560(2) 0.0505(6) Uani 1 1 d . . . . .
H7 H 0.526983 0.360832 0.213285 0.061 Uiso 1 1 calc R U . . .
C8 C 0.63925(16) 0.38776(13) 0.2648(2) 0.0443(5) Uani 1 1 d . . . . .
H8 H 0.664573 0.347300 0.227719 0.053 Uiso 1 1 calc R U . A 1
C9 C 0.68245(13) 0.60309(12) 0.5215(2) 0.0320(4) Uani 1 1 d . . . . .
C10 C 0.69932(13) 0.61014(13) 0.6500(2) 0.0399(5) Uani 1 1 d . . . . .
H10 H 0.723620 0.571763 0.694974 0.048 Uiso 1 1 calc R U . . .
C11 C 0.68082(14) 0.67303(15) 0.7129(2) 0.0487(6) Uani 1 1 d . . . . .
H11 H 0.692480 0.677616 0.800886 0.058 Uiso 1 1 calc R U . . .
C12 C 0.64566(14) 0.72880(15) 0.6485(3) 0.0518(6) Uani 1 1 d . . . . .
H12 H 0.633138 0.771864 0.691848 0.062 Uiso 1 1 calc R U . . .
C13 C 0.62852(18) 0.72211(17) 0.5203(3) 0.0492(6) Uani 1 1 d . . . . .
H13 H 0.604446 0.760745 0.475779 0.059 Uiso 1 1 calc R U . . .
C14 C 0.64625(14) 0.65964(13) 0.4571(2) 0.0407(5) Uani 1 1 d . . . . .
H14 H 0.633766 0.655124 0.369375 0.049 Uiso 1 1 calc R U . . .
C15 C 0.83025(13) 0.39475(12) 0.3066(2) 0.0392(5) Uani 1 1 d . . . . .
C16 C 0.83728(17) 0.38443(14) 0.1764(2) 0.0496(6) Uani 1 1 d . . . . .
H16 H 0.801386 0.408667 0.120642 0.060 Uiso 1 1 calc R U . . .
C17 C 0.89557(18) 0.33952(15) 0.1263(3) 0.0581(7) Uani 1 1 d . . . . .
H17 H 0.899837 0.333335 0.036973 0.070 Uiso 1 1 calc R U . . .
C18 C 0.94743(17) 0.30379(14) 0.2068(3) 0.0607(7) Uani 1 1 d . . . . .
H18 H 0.987454 0.272684 0.173235 0.073 Uiso 1 1 calc R U . . .
C19 C 0.94102(18) 0.31332(17) 0.3356(3) 0.0658(8) Uani 1 1 d . . . . .
H19 H 0.976777 0.288610 0.390926 0.079 Uiso 1 1 calc R U . . .
C20 C 0.88317(16) 0.35844(16) 0.3859(3) 0.0552(7) Uani 1 1 d . . . . .
H20 H 0.879613 0.364627 0.475330 0.066 Uiso 1 1 calc R U . . .

loop_
_atom_site_aniso_label
_atom_site_aniso_U_11
_atom_site_aniso_U_22
_atom_site_aniso_U_33
_atom_site_aniso_U_23
_atom_site_aniso_U_13
_atom_site_aniso_U_12
I1 0.02862(14) 0.05425(15) 0.04812(15) 0.00722(6) -0.00456(5) -0.00018(6)
N1A 0.0308(9) 0.0387(9) 0.0292(9) 0.0042(8) 0.0008(7) 0.0017(7)
N1B 0.0386(10) 0.0377(10) 0.0300(10) 0.0043(8) 0.0008(8) 0.0024(9)
C1 0.0279(9) 0.0405(11) 0.0301(10) 0.0077(9) -0.0020(8) 0.0008(8)
C2 0.0311(10) 0.0370(11) 0.0277(10) 0.0059(8) -0.0003(9) 0.0008(8)
C3A 0.0386(10) 0.0377(10) 0.0300(10) 0.0043(8) 0.0008(8) 0.0024(9)
C3B 0.0308(9) 0.0387(9) 0.0292(9) 0.0042(8) 0.0008(7) 0.0017(7)
C4 0.0361(11) 0.0397(10) 0.0336(11) 0.0069(9) 0.0007(9) 0.0065(9)
C5 0.0315(10) 0.0535(13) 0.0348(11) 0.0031(10) 0.0048(9) 0.0010(9)
C6 0.0317(11) 0.0703(17) 0.0422(14) 0.0037(11) -0.0011(10) -0.0056(10)
C7 0.0519(14) 0.0585(15) 0.0413(13) 0.0004(12) -0.0072(11) -0.0151(12)
C8 0.0533(14) 0.0419(12) 0.0376(12) -0.0008(10) -0.0012(11) -0.0008(10)
C9 0.0257(10) 0.0388(11) 0.0315(10) 0.0036(9) 0.0027(8) -0.0001(9)
C10 0.0358(11) 0.0496(12) 0.0343(11) 0.0045(10) -0.0009(9) -0.0021(9)
C11 0.0430(12) 0.0657(15) 0.0374(12) -0.0103(12) -0.0044(10) -0.0019(11)
C12 0.0406(12) 0.0548(14) 0.0601(16) -0.0193(13) 0.0010(12) 0.0018(11)
C13 0.0460(14) 0.0490(15) 0.0526(15) -0.0002(12) -0.0022(11) 0.0129(12)
C14 0.0434(12) 0.0431(12) 0.0357(12) 0.0022(10) 0.0005(10) 0.0087(10)
C15 0.0386(11) 0.0389(11) 0.0401(12) 0.0062(9) 0.0028(10) 0.0053(9)
C16 0.0593(15) 0.0481(13) 0.0415(13) 0.0068(11) 0.0034(12) 0.0121(11)
C17 0.0705(17) 0.0523(15) 0.0515(16) -0.0007(13) 0.0182(13) 0.0108(13)
C18 0.0548(15) 0.0479(14) 0.080(2) 0.0017(14) 0.0214(15) 0.0142(12)
C19 0.0557(16) 0.0708(18) 0.071(2) 0.0132(16) 0.0027(15) 0.0298(14)
C20 0.0538(15) 0.0653(17) 0.0465(15) 0.0062(13) 0.0011(11) 0.0249(12)

loop_
_atom_type_symbol
_atom_type_description
_atom_type_scat_dispersion_real
_atom_type_scat_dispersion_imag
_atom_type_scat_source
C C 0.0181 0.0091 'International Tables Vol C Tables 4.2.6.8 and 6.1.1.4'
H H 0.0000 0.0000 'International Tables Vol C Tables 4.2.6.8 and 6.1.1.4'
N N 0.0311 0.0180 'International Tables Vol C Tables 4.2.6.8 and 6.1.1.4'
I I -0.3257 6.8362 'International Tables Vol C Tables 4.2.6.8 and 6.1.1.4'

loop_
_geom_angle_atom_site_label_1
_geom_angle_atom_site_label_2
_geom_angle_atom_site_label_3
_geom_angle
C2 N1A C5 130.54(19)
C2 N1A C3A 108.98(17)
C5 N1A C3A 120.43(19)
C4 N1B C3B 108.32(19)
C4 N1B C8 133.0(2)
C3B N1B C8 118.50(19)
C2 C1 C4 110.09(19)
C2 C1 I1 124.20(16)
C4 C1 I1 125.56(15)
C3B C2 C1 106.48(18)
N1A C2 C1 106.48(18)
C3B C2 C9 123.38(19)
N1A C2 C9 123.38(19)
C1 C2 C9 130.1(2)
C4 C3A N1A 108.32(19)
C4 C3A C8 133.0(2)
N1A C3A C8 118.50(19)
C2 C3B C5 130.54(19)
C2 C3B N1B 108.98(17)
C5 C3B N1B 120.43(19)
C3A C4 C1 106.11(19)
N1B C4 C1 106.11(19)
C3A C4 C15 124.2(2)
N1B C4 C15 124.2(2)
C1 C4 C15 129.6(2)
C6 C5 N1A 120.1(2)
C6 C5 C3B 120.1(2)
C5 C6 C7 120.2(2)
C8 C7 C6 120.5(2)
C7 C8 N1B 120.2(2)
C7 C8 C3A 120.2(2)
C10 C9 C14 119.3(2)
C10 C9 C2 121.0(2)
C14 C9 C2 119.7(2)
C11 C10 C9 120.2(2)
C12 C11 C10 120.3(2)
C11 C12 C13 119.9(2)
C14 C13 C12 120.3(3)
C13 C14 C9 120.1(2)
C20 C15 C16 118.2(2)
C20 C15 C4 121.4(2)
C16 C15 C4 120.4(2)
C17 C16 C15 121.3(2)
C18 C17 C16 119.6(3)
C19 C18 C17 119.8(2)
C18 C19 C20 120.8(3)
C19 C20 C15 120.4(3)

loop_
_geom_bond_atom_site_label_1
_geom_bond_atom_site_label_2
_geom_bond_distance
I1 C1 2.080(2)
N1A C2 1.384(3)
N1A C5 1.393(3)
N1A C3A 1.403(3)
N1B C4 1.389(3)
N1B C3B 1.403(3)
N1B C8 1.409(3)
C1 C2 1.387(3)
C1 C4 1.406(3)
C2 C3B 1.384(3)
C2 C9 1.473(3)
C3A C4 1.389(3)
C3A C8 1.409(3)
C3B C5 1.393(3)
C4 C15 1.475(3)
C5 C6 1.346(3)
C6 C7 1.420(4)
C7 C8 1.348(4)
C9 C10 1.387(3)
C9 C14 1.393(3)
C10 C11 1.386(4)
C11 C12 1.375(4)
C12 C13 1.384(4)
C13 C14 1.378(4)
C15 C20 1.388(3)
C15 C16 1.390(4)
C16 C17 1.384(4)
C17 C18 1.379(4)
C18 C19 1.372(5)
C19 C20 1.382(4)
